data_2212334
loop_
_publ_author_name
'Wang, Jian-Gang'
'Jian, Fang-Fang'
'Wang, Jing'
'Liu, Xue-Ying'

_publ_section_title
;
 1-[1-(2-Fluorophenyl)ethylidene]thiosemicarbazide
;
_journal_issue 2
_journal_name_full 'Acta Crystallographica Section E'
_journal_page_first o608
_journal_page_last o609
_journal_paper_doi 10.1107/S1600536806056480
_journal_volume 63
_journal_year 2007
_chemical_formula_moiety 'C9 H10 F N3 S'
_chemical_formula_sum 'C9 H10 F N3 S'
_chemical_formula_weight 211.26
_chemical_name_systematic
;
 ?
;
_space_group_IT_number 14
_symmetry_cell_setting monoclinic
_symmetry_space_group_name_Hall '-P 2ybc'
_symmetry_space_group_name_H-M 'P 1 21/c 1'
_atom_sites_solution_hydrogens geom
_atom_sites_solution_primary direct
_atom_sites_solution_secondary difmap
_audit_creation_method SHELXL-97
_cell_angle_alpha 90.00
_cell_angle_beta 97.03(3)
_cell_angle_gamma 90.00
_cell_formula_units_Z 4
_cell_length_a 6.4920(13)
_cell_length_b 18.589(4)
_cell_length_c 8.6000(17)
_cell_measurement_reflns_used 25
_cell_measurement_temperature 293(2)
_cell_measurement_theta_max 14
_cell_measurement_theta_min 4
_cell_volume 1030.0(4)
_computing_cell_refinement 'CAD-4 Software'
_computing_data_collection 'CAD-4 Software (Enraf-Nonius, 1989)'
_computing_data_reduction 'NRCVAX (Gabe <i>et al.</i>,  1989)'
_computing_molecular_graphics 'SHELXTL/PC (Sheldrick, 1990)'
_computing_publication_material 'WinGX (Farrugia, 1999)'
_computing_structure_refinement 'SHELXL-97 (Sheldrick, 1997)'
_computing_structure_solution 'SHELXS-97 (Sheldrick, 1997)'
_diffrn_ambient_temperature 293(2)
_diffrn_measured_fraction_theta_full 0.983
_diffrn_measured_fraction_theta_max 0.983
_diffrn_measurement_device_type 'Enraf-Nonius CAD-4 diffractometer'
_diffrn_measurement_method '\w scans'
_diffrn_radiation_monochromator graphite
_diffrn_radiation_source 'fine-focus sealed tube'
_diffrn_radiation_type MoK\a
_diffrn_radiation_wavelength 0.71073
_diffrn_reflns_av_R_equivalents 0.0228
_diffrn_reflns_av_sigmaI/netI 0.0264
_diffrn_reflns_limit_h_max 7
_diffrn_reflns_limit_h_min 0
_diffrn_reflns_limit_k_max 22
_diffrn_reflns_limit_k_min 0
_diffrn_reflns_limit_l_max 10
_diffrn_reflns_limit_l_min -10
_diffrn_reflns_number 2381
_diffrn_reflns_theta_full 26.95
_diffrn_reflns_theta_max 26.95
_diffrn_reflns_theta_min 2.19
_diffrn_standards_decay_% 0
_diffrn_standards_interval_count 100
_diffrn_standards_number 3
_exptl_absorpt_coefficient_mu 0.292
_exptl_absorpt_correction_type none
_exptl_crystal_colour colourless
_exptl_crystal_density_diffrn 1.362
_exptl_crystal_density_method 'not measured'
_exptl_crystal_description block
_exptl_crystal_F_000 440
_exptl_crystal_size_max 0.25
_exptl_crystal_size_mid 0.20
_exptl_crystal_size_min 0.18
_refine_diff_density_max 0.395
_refine_diff_density_min -0.284
_refine_ls_extinction_method none
_refine_ls_goodness_of_fit_ref 1.091
_refine_ls_hydrogen_treatment mixed
_refine_ls_matrix_type full
_refine_ls_number_parameters 139
_refine_ls_number_reflns 2193
_refine_ls_number_restraints 0
_refine_ls_restrained_S_all 1.091
_refine_ls_R_factor_all 0.0698
_refine_ls_R_factor_gt 0.0453
_refine_ls_shift/su_max 0.000
_refine_ls_shift/su_mean 0.000
_refine_ls_structure_factor_coef Fsqd
_refine_ls_weighting_details 'calc w=1/[\s^2^(Fo^2^)+(0.0808P)^2^+0.1009P] where P=(Fo^2^+2Fc^2^)/3'
_refine_ls_weighting_scheme calc
_refine_ls_wR_factor_gt 0.1283
_refine_ls_wR_factor_ref 0.1377
_reflns_number_gt 1591
_reflns_number_total 2193
_reflns_threshold_expression I>2\s(I)
_cod_data_source_file rz2096.cif
_cod_data_source_block I
_cod_depositor_comments
;
The following automatic conversions were performed:
'_symmetry_cell_setting' value 'Monoclinic' changed to 'monoclinic'
according to '/home/saulius/struct/CIF-dictionaries/cif_core.dic'
dictionary named 'cif_core.dic' version 2.4.1 from 2010-06-29.

Automatic conversion script
Id: cif_fix_enum 1527 2010-12-29 10:47:43Z saulius 

The following automatic conversions were performed:

'_symmetry_cell_setting' value 'Monoclinic' changed to 'monoclinic'
according to /home/saulius/struct/CIF-dictionaries/cif_core.dic
dictionary named 'cif_core.dic' version 2.4.1 from 2010-06-29.

Automatic conversion script
Id: cif_fix_values 1715 2011-07-08 13:25:40Z adriana 
;
_cod_original_sg_symbol_H-M 'P 21/c'
_cod_database_code 2212334
_cod_database_fobs_code 2212334

loop_
_symmetry_equiv_pos_as_xyz
'x, y, z'
'-x, y+1/2, -z+1/2'
'-x, -y, -z'
'x, -y-1/2, z-1/2'

loop_
_atom_site_type_symbol
_atom_site_label
_atom_site_fract_x
_atom_site_fract_y
_atom_site_fract_z
_atom_site_U_iso_or_equiv
_atom_site_adp_type
_atom_site_calc_flag
_atom_site_refinement_flags
_atom_site_occupancy
S S1 0.02878(10) 0.52175(3) 0.24598(6) 0.0623(2) Uani d . 1
F F1 -0.4957(2) 0.21102(9) -0.0944(2) 0.0904(6) Uani d . 1
N N1 -0.4425(3) 0.39479(9) 0.11233(19) 0.0475(4) Uani d . 1
N N2 -0.2814(3) 0.44386(9) 0.1052(2) 0.0502(4) Uani d . 1
H H2A -0.232(4) 0.4541(14) 0.021(3) 0.063(7) Uiso d . 1
N N3 -0.2707(3) 0.45285(12) 0.3706(2) 0.0615(5) Uani d . 1
H H3A -0.209(4) 0.4663(14) 0.469(3) 0.070(7) Uiso d . 1
H H3B -0.369(4) 0.4224(14) 0.364(3) 0.071(8) Uiso d . 1
C C1 -0.6680(3) 0.23400(12) -0.0311(3) 0.0563(6) Uani d . 1
C C2 -0.8187(4) 0.18398(13) -0.0054(3) 0.0660(7) Uani d . 1
H H2 -0.8061 0.1362 -0.0351 0.079 Uiso calc R 1
C C3 -0.9876(4) 0.20637(14) 0.0649(3) 0.0656(7) Uani d . 1
H H3 -1.0907 0.1737 0.0826 0.079 Uiso calc R 1
C C4 -1.0033(4) 0.27674(14) 0.1086(3) 0.0661(6) Uani d . 1
H H4 -1.1174 0.2916 0.1560 0.079 Uiso calc R 1
C C5 -0.8500(3) 0.32642(13) 0.0831(3) 0.0573(6) Uani d . 1
H H5 -0.8628 0.3740 0.1142 0.069 Uiso calc R 1
C C6 -0.6775(3) 0.30573(11) 0.0112(2) 0.0467(5) Uani d . 1
C C7 -0.5086(3) 0.35854(12) -0.0108(2) 0.0487(5) Uani d . 1
C C8 -0.4284(4) 0.36537(16) -0.1662(3) 0.0768(8) Uani d . 1
H H8A -0.4934 0.3298 -0.2369 0.115 Uiso calc R 1
H H8B -0.2809 0.3582 -0.1530 0.115 Uiso calc R 1
H H8C -0.4596 0.4125 -0.2082 0.115 Uiso calc R 1
C C9 -0.1861(3) 0.47011(10) 0.2427(2) 0.0469(5) Uani d . 1

loop_
_atom_site_aniso_label
_atom_site_aniso_U_11
_atom_site_aniso_U_22
_atom_site_aniso_U_33
_atom_site_aniso_U_12
_atom_site_aniso_U_13
_atom_site_aniso_U_23
S1 0.0768(4) 0.0655(4) 0.0456(3) -0.0349(3) 0.0119(3) -0.0109(2)
F1 0.0633(10) 0.0883(11) 0.1207(14) 0.0015(8) 0.0158(9) -0.0412(10)
N1 0.0455(9) 0.0483(9) 0.0483(9) -0.0079(7) 0.0042(7) -0.0009(7)
N2 0.0533(10) 0.0545(10) 0.0428(9) -0.0155(8) 0.0061(7) -0.0034(8)
N3 0.0673(13) 0.0733(13) 0.0449(10) -0.0277(11) 0.0103(9) -0.0057(9)
C1 0.0444(12) 0.0614(14) 0.0600(13) 0.0015(9) -0.0064(9) -0.0114(10)
C2 0.0660(15) 0.0480(13) 0.0787(16) -0.0089(11) -0.0131(12) -0.0046(11)
C3 0.0542(14) 0.0654(15) 0.0745(16) -0.0160(11) -0.0031(11) 0.0081(12)
C4 0.0476(13) 0.0734(16) 0.0779(16) -0.0084(11) 0.0103(11) -0.0008(13)
C5 0.0470(12) 0.0554(13) 0.0698(14) -0.0029(9) 0.0075(10) -0.0038(10)
C6 0.0394(10) 0.0550(12) 0.0437(10) -0.0054(8) -0.0037(8) -0.0012(8)
C7 0.0414(10) 0.0575(12) 0.0456(11) -0.0065(9) -0.0008(8) -0.0006(9)
C8 0.0791(17) 0.105(2) 0.0456(13) -0.0380(15) 0.0055(11) -0.0132(13)
C9 0.0551(12) 0.0409(10) 0.0446(10) -0.0049(9) 0.0058(9) -0.0023(8)

loop_
_atom_type_symbol
_atom_type_description
_atom_type_scat_dispersion_real
_atom_type_scat_dispersion_imag
_atom_type_scat_source
C C 0.0033 0.0016 'International Tables Vol C Tables 4.2.6.8 and 6.1.1.4'
H H 0.0000 0.0000 'International Tables Vol C Tables 4.2.6.8 and 6.1.1.4'
F F 0.0171 0.0103 'International Tables Vol C Tables 4.2.6.8 and 6.1.1.4'
N N 0.0061 0.0033 'International Tables Vol C Tables 4.2.6.8 and 6.1.1.4'
S S 0.1246 0.1234 'International Tables Vol C Tables 4.2.6.8 and 6.1.1.4'

loop_
_geom_angle_atom_site_label_1
_geom_angle_atom_site_label_2
_geom_angle_atom_site_label_3
_geom_angle
C7 N1 N2 118.93(17)
C9 N2 N1 117.50(17)
C9 N2 H2A 119.0(17)
N1 N2 H2A 123.1(17)
C9 N3 H3A 121.0(17)
C9 N3 H3B 119.5(18)
H3A N3 H3B 118(2)
F1 C1 C6 118.0(2)
F1 C1 C2 118.7(2)
C6 C1 C2 123.3(2)
C3 C2 C1 118.8(2)
C3 C2 H2 120.6
C1 C2 H2 120.6
C4 C3 C2 119.9(2)
C4 C3 H3 120.1
C2 C3 H3 120.1
C3 C4 C5 120.8(2)
C3 C4 H4 119.6
C5 C4 H4 119.6
C4 C5 C6 120.9(2)
C4 C5 H5 119.6
C6 C5 H5 119.6
C1 C6 C5 116.4(2)
C1 C6 C7 122.7(2)
C5 C6 C7 120.88(19)
N1 C7 C8 125.04(19)
N1 C7 C6 114.50(18)
C8 C7 C6 120.45(18)
C7 C8 H8A 109.5
C7 C8 H8B 109.5
H8A C8 H8B 109.5
C7 C8 H8C 109.5
H8A C8 H8C 109.5
H8B C8 H8C 109.5
N3 C9 N2 116.38(19)
N3 C9 S1 123.21(16)
N2 C9 S1 120.42(15)

loop_
_geom_bond_atom_site_label_1
_geom_bond_atom_site_label_2
_geom_bond_distance
S1 C9 1.691(2)
F1 C1 1.371(3)
N1 C7 1.284(2)
N1 N2 1.395(2)
N2 C9 1.356(3)
N2 H2A 0.85(3)
N3 C9 1.328(3)
N3 H3A 0.92(3)
N3 H3B 0.85(3)
C1 C6 1.385(3)
C1 C2 1.387(3)
C2 C3 1.380(4)
C2 H2 0.9300
C3 C4 1.368(3)
C3 H3 0.9300
C4 C5 1.394(3)
C4 H4 0.9300
C5 C6 1.398(3)
C5 H5 0.9300
C6 C7 1.501(3)
C7 C8 1.498(3)
C8 H8A 0.9600
C8 H8B 0.9600
C8 H8C 0.9600

loop_
_geom_hbond_atom_site_label_D
_geom_hbond_atom_site_label_H
_geom_hbond_atom_site_label_A
_geom_hbond_site_symmetry_A
_geom_hbond_distance_DH
_geom_hbond_distance_HA
_geom_hbond_distance_DA
_geom_hbond_angle_DHA
N3 H3B N1 . 0.85(3) 2.22(2) 2.595(2) 107(2)
C8 H8A F1 . 0.96 2.53 2.979(3) 108.8
N2 H2A S1 3_565 0.85(3) 2.82(3) 3.665(2) 173(2)
N3 H3A S1 3_566 0.92(2) 2.59(2) 3.506(2) 169(2)

loop_
_cod_related_entry_id
_cod_related_entry_database
_cod_related_entry_code
1 ChemSpider 4731316
